data_7154575
loop_
_publ_author_name
'Shelke, Anil M.'
'Suryavanshi, Gurunath'

_publ_section_title
;
 An efficient one pot regioselective synthesis of a
 3,3'-spiro-phosphonylpyrazole-oxindole framework via base mediated
 [1,3]-dipolar cycloaddition reaction of the Bestmann-Ohira reagent with
 methyleneindolinones.
;
_journal_issue 32
_journal_name_full 'Organic &amp; biomolecular chemistry'
_journal_page_first 8669
_journal_page_last 8675
_journal_paper_doi 10.1039/c5ob01020a
_journal_volume 13
_journal_year 2015
_chemical_formula_moiety 'C17 H20 Cl6 N3 O6 P'
_chemical_formula_sum 'C17 H20 Cl6 N3 O6 P'
_chemical_formula_weight 606.03
_chemical_name_systematic OBR-C15H18N3O6P
_space_group_IT_number 14
_symmetry_cell_setting monoclinic
_symmetry_space_group_name_Hall '-P 2ybc'
_symmetry_space_group_name_H-M 'P 1 21/c 1'
_atom_sites_solution_hydrogens geom
_atom_sites_solution_primary direct
_atom_sites_solution_secondary difmap
_audit_creation_method SHELXL-97
_audit_update_record
;
2015-04-29 deposited with the CCDC.
2015-07-06 downloaded from the CCDC.
;
_cell_angle_alpha 90.00
_cell_angle_beta 93.294(2)
_cell_angle_gamma 90.00
_cell_formula_units_Z 4
_cell_length_a 12.1151(6)
_cell_length_b 11.4278(5)
_cell_length_c 18.5077(9)
_cell_measurement_reflns_used 4048
_cell_measurement_temperature 150(2)
_cell_measurement_theta_max 23.75
_cell_measurement_theta_min 2.45
_cell_volume 2558.1(2)
_computing_cell_refinement 'Bruker SAINT'
_computing_data_collection 'Bruker APEX2'
_computing_data_reduction 'Bruker SAINT'
_computing_molecular_graphics 'Bruker SHELXTL'
_computing_publication_material 'Bruker SHELXTL'
_computing_structure_refinement 'SHELXL-97 (Sheldrick, 2008)'
_computing_structure_solution 'SHELXS-97 (Sheldrick, 2008)'
_diffrn_ambient_temperature 150(2)
_diffrn_measured_fraction_theta_full 0.980
_diffrn_measured_fraction_theta_max 0.980
_diffrn_measurement_device_type 'Bruker APEX-II CCD'
_diffrn_measurement_method '\f and \w scans'
_diffrn_radiation_monochromator graphite
_diffrn_radiation_source 'fine-focus sealed tube'
_diffrn_radiation_type MoK\a
_diffrn_radiation_wavelength 0.71073
_diffrn_reflns_av_R_equivalents 0.0378
_diffrn_reflns_av_sigmaI/netI 0.0506
_diffrn_reflns_limit_h_max 13
_diffrn_reflns_limit_h_min -14
_diffrn_reflns_limit_k_max 13
_diffrn_reflns_limit_k_min -13
_diffrn_reflns_limit_l_max 21
_diffrn_reflns_limit_l_min -19
_diffrn_reflns_number 14210
_diffrn_reflns_theta_full 25.00
_diffrn_reflns_theta_max 25.00
_diffrn_reflns_theta_min 1.68
_exptl_absorpt_coefficient_mu 0.772
_exptl_absorpt_correction_T_max 0.9408
_exptl_absorpt_correction_T_min 0.7579
_exptl_absorpt_correction_type multi-scan
_exptl_absorpt_process_details 'SADABS (BRUKER, 2006)'
_exptl_crystal_colour COLOURLESS
_exptl_crystal_density_diffrn 1.574
_exptl_crystal_density_method 'not measured'
_exptl_crystal_description PLATE
_exptl_crystal_F_000 1232
_exptl_crystal_recrystallization_method 'Re-crystallisation from solvent: CHCl3'
_exptl_crystal_size_max 0.38
_exptl_crystal_size_mid 0.21
_exptl_crystal_size_min 0.08
_refine_diff_density_max 1.295
_refine_diff_density_min -1.102
_refine_diff_density_rms 0.098
_refine_ls_extinction_method none
_refine_ls_goodness_of_fit_ref 1.052
_refine_ls_hydrogen_treatment mixed
_refine_ls_matrix_type full
_refine_ls_number_parameters 344
_refine_ls_number_reflns 4410
_refine_ls_number_restraints 4
_refine_ls_restrained_S_all 1.052
_refine_ls_R_factor_all 0.0999
_refine_ls_R_factor_gt 0.0776
_refine_ls_shift/su_max 0.000
_refine_ls_shift/su_mean 0.000
_refine_ls_structure_factor_coef Fsqd
_refine_ls_weighting_details 'calc w=1/[\s^2^(Fo^2^)+(0.0563P)^2^+14.5936P] where P=(Fo^2^+2Fc^2^)/3'
_refine_ls_weighting_scheme calc
_refine_ls_wR_factor_gt 0.1672
_refine_ls_wR_factor_ref 0.1794
_reflns_number_gt 3452
_reflns_number_total 4410
_reflns_threshold_expression >2sigma(I)
_cod_data_source_file c5ob01020a2.cif
_cod_data_source_block anilshelke_2
_cod_depositor_comments
;
The following automatic conversions were performed:

'_symmetry_cell_setting' value 'Monoclinic' changed to 'monoclinic'
according to
/usr/data/users/saulius/crontab/automatic-downloads/rss-feeds/RSC/lib/dictionaries/cif_core.dic
dictionary named 'cif_core.dic' version 2.4.2 from 2011-04-26.

'_exptl_absorpt_correction_type' value 'MULTI-SCAN' changed to
'multi-scan' according to
/usr/data/users/saulius/crontab/automatic-downloads/rss-feeds/RSC/lib/dictionaries/cif_core.dic
dictionary named 'cif_core.dic' version 2.4.2 from 2011-04-26.

Automatic conversion script
Id: cif_fix_values 3271 2015-04-21 07:52:19Z andrius 

 Adding full bibliography for 7154575.cif.
;
_cod_original_sg_symbol_H-M 'P2(1)/c  '
_cod_database_code 7154575

loop_
_symmetry_equiv_pos_as_xyz
'x, y, z'
'-x, y+1/2, -z+1/2'
'-x, -y, -z'
'x, -y-1/2, z-1/2'

loop_
_atom_site_label
_atom_site_type_symbol
_atom_site_fract_x
_atom_site_fract_y
_atom_site_fract_z
_atom_site_U_iso_or_equiv
_atom_site_adp_type
_atom_site_occupancy
_atom_site_symmetry_multiplicity
_atom_site_calc_flag
_atom_site_refinement_flags
Cl1 Cl 0.34571(14) 0.49268(14) 0.83220(9) 0.0476(4) Uani 1 1 d .
Cl2 Cl 0.27478(13) 0.25927(14) 0.78841(8) 0.0410(4) Uani 1 1 d .
Cl3 Cl 0.4281(2) 0.29309(18) 0.91065(12) 0.0781(7) Uani 1 1 d .
Cl4 Cl 0.5245(2) 0.1852(3) 0.21664(13) 0.1083(11) Uani 1 1 d .
Cl5 Cl 0.5399(2) 0.2334(2) 0.06931(12) 0.0913(9) Uani 1 1 d .
Cl6 Cl 0.6052(2) 0.0086(2) 0.1218(2) 0.1107(11) Uani 1 1 d .
P1 P 0.00839(11) 0.82793(11) 0.86997(6) 0.0192(3) Uani 1 1 d .
O1 O -0.1012(3) 0.7933(3) 0.56630(18) 0.0242(8) Uani 1 1 d .
O2 O 0.2029(3) 0.7330(3) 0.77255(19) 0.0304(9) Uani 1 1 d .
O3 O 0.1626(3) 0.6836(3) 0.65654(17) 0.0215(8) Uani 1 1 d .
O4 O 0.0263(3) 0.7022(3) 0.88157(17) 0.0254(8) Uani 1 1 d .
O5 O -0.0965(3) 0.8783(3) 0.90454(18) 0.0269(9) Uani 1 1 d .
O6 O 0.1043(3) 0.9019(3) 0.90654(18) 0.0256(9) Uani 1 1 d .
N1 N 0.0612(4) 0.8722(4) 0.5295(2) 0.0221(10) Uani 1 1 d .
N2 N -0.0487(3) 0.9755(3) 0.68304(19) 0.0166(9) Uani 1 1 d .
H2N H -0.0902 1.0252 0.6573 0.020 Uiso 1 1 calc R
N3 N -0.0483(3) 0.9646(4) 0.7568(2) 0.0185(9) Uani 1 1 d .
C1 C 0.1547(4) 0.9291(4) 0.5621(3) 0.0206(11) Uani 1 1 d .
C2 C 0.2491(5) 0.9626(5) 0.5303(3) 0.0317(14) Uani 1 1 d .
C3 C 0.3319(5) 1.0144(5) 0.5749(4) 0.0356(15) Uani 1 1 d .
C4 C 0.3199(5) 1.0306(5) 0.6479(3) 0.0343(14) Uani 1 1 d .
C5 C 0.2227(4) 0.9963(5) 0.6787(3) 0.0253(12) Uani 1 1 d .
H5 H 0.2135 1.0082 0.7288 0.030 Uiso 1 1 calc R
C6 C 0.1400(4) 0.9447(4) 0.6351(2) 0.0167(10) Uani 1 1 d .
C7 C 0.0295(4) 0.8932(4) 0.6527(2) 0.0144(10) Uani 1 1 d .
C8 C -0.0144(4) 0.8455(4) 0.5774(2) 0.0179(11) Uani 1 1 d .
C9 C 0.0323(4) 0.7962(4) 0.7116(2) 0.0163(10) Uani 1 1 d .
H9 H -0.0264 0.7372 0.6984 0.020 Uiso 1 1 calc R
C10 C -0.0027(4) 0.8665(4) 0.7760(2) 0.0155(10) Uani 1 1 d .
C11 C -0.1975(5) 0.8102(6) 0.9050(3) 0.0340(14) Uani 1 1 d .
C12 C 0.0977(5) 1.0292(5) 0.9112(3) 0.0307(13) Uani 1 1 d .
H12A H 0.0989 1.0629 0.8625 0.046 Uiso 1 1 calc R
H12B H 0.1609 1.0588 0.9412 0.046 Uiso 1 1 calc R
H12C H 0.0289 1.0515 0.9329 0.046 Uiso 1 1 calc R
C13 C 0.1424(4) 0.7347(4) 0.7193(3) 0.0209(11) Uani 1 1 d .
C14 C 0.2680(5) 0.6247(6) 0.6522(3) 0.0348(14) Uani 1 1 d .
C15 C 0.2896(6) 0.6146(7) 0.5740(4) 0.0514(18) Uani 1 1 d .
H15A H 0.2300 0.5696 0.5490 0.077 Uiso 1 1 calc R
H15B H 0.3602 0.5745 0.5689 0.077 Uiso 1 1 calc R
H15C H 0.2927 0.6929 0.5526 0.077 Uiso 1 1 calc R
C16 C 0.3140(5) 0.3525(5) 0.8618(3) 0.0311(13) Uani 1 1 d .
C17 C 0.5993(6) 0.1545(7) 0.1404(4) 0.0468(17) Uani 1 1 d .
H2 H 0.262(4) 0.946(5) 0.487(3) 0.025(15) Uiso 1 1 d .
H3 H 0.395(5) 1.038(5) 0.555(3) 0.038(17) Uiso 1 1 d .
H4 H 0.377(5) 1.064(5) 0.680(3) 0.038(17) Uiso 1 1 d .
H10 H 0.054(4) 0.862(5) 0.487(3) 0.026(16) Uiso 1 1 d .
H16 H 0.253(5) 0.353(6) 0.891(4) 0.05(2) Uiso 1 1 d .
H17 H 0.675(6) 0.173(6) 0.146(4) 0.06(2) Uiso 1 1 d .
H11A H -0.233(6) 0.816(6) 0.856(3) 0.06(2) Uiso 1 1 d D
H14A H 0.333(5) 0.671(5) 0.668(4) 0.05(2) Uiso 1 1 d D
H11B H -0.239(6) 0.845(6) 0.937(3) 0.08(3) Uiso 1 1 d D
H14B H 0.264(4) 0.554(5) 0.672(3) 0.024(15) Uiso 1 1 d D
H11C H -0.177(5) 0.734(6) 0.912(4) 0.06(2) Uiso 1 1 d D

loop_
_atom_site_aniso_label
_atom_site_aniso_U_11
_atom_site_aniso_U_22
_atom_site_aniso_U_33
_atom_site_aniso_U_23
_atom_site_aniso_U_13
_atom_site_aniso_U_12
Cl1 0.0612(11) 0.0322(9) 0.0505(10) 0.0035(7) 0.0114(8) -0.0048(8)
Cl2 0.0444(9) 0.0454(10) 0.0327(8) -0.0103(7) -0.0027(6) -0.0012(7)
Cl3 0.1002(16) 0.0530(13) 0.0741(14) -0.0032(10) -0.0566(12) 0.0168(11)
Cl4 0.0770(16) 0.190(3) 0.0607(14) 0.0181(17) 0.0292(12) 0.0000(18)
Cl5 0.138(2) 0.0830(17) 0.0523(13) 0.0147(11) -0.0025(13) 0.0512(16)
Cl6 0.0699(15) 0.0396(13) 0.221(4) 0.0104(16) -0.0089(18) 0.0040(11)
P1 0.0383(8) 0.0115(7) 0.0079(6) -0.0004(5) 0.0017(5) -0.0014(6)
O1 0.033(2) 0.021(2) 0.0180(19) -0.0034(15) -0.0045(15) -0.0016(17)
O2 0.036(2) 0.034(2) 0.020(2) -0.0007(16) -0.0076(17) 0.0088(18)
O3 0.0306(19) 0.0179(19) 0.0164(18) 0.0006(14) 0.0049(14) 0.0061(15)
O4 0.053(2) 0.0138(19) 0.0090(17) -0.0002(13) 0.0024(15) 0.0005(17)
O5 0.044(2) 0.020(2) 0.0173(18) -0.0016(15) 0.0099(16) -0.0042(17)
O6 0.046(2) 0.0136(19) 0.0167(18) -0.0016(14) -0.0060(16) 0.0007(16)
N1 0.037(3) 0.023(3) 0.006(2) 0.0005(18) 0.0037(18) 0.001(2)
N2 0.026(2) 0.015(2) 0.0079(19) 0.0004(16) -0.0005(16) 0.0044(18)
N3 0.031(2) 0.015(2) 0.009(2) -0.0004(16) 0.0015(17) -0.0023(18)
C1 0.032(3) 0.011(3) 0.019(3) 0.003(2) 0.002(2) 0.001(2)
C2 0.042(3) 0.025(3) 0.029(3) 0.004(3) 0.016(3) 0.005(3)
C3 0.033(3) 0.024(3) 0.052(4) 0.011(3) 0.018(3) 0.000(3)
C4 0.031(3) 0.026(3) 0.045(4) 0.005(3) -0.001(3) -0.007(3)
C5 0.033(3) 0.020(3) 0.023(3) 0.001(2) 0.001(2) -0.004(2)
C6 0.028(3) 0.008(2) 0.014(2) 0.0029(19) 0.004(2) 0.000(2)
C7 0.024(3) 0.007(2) 0.012(2) -0.0027(18) -0.0018(19) 0.0007(19)
C8 0.030(3) 0.013(3) 0.010(2) 0.0007(19) -0.002(2) 0.003(2)
C9 0.031(3) 0.011(2) 0.008(2) 0.0024(18) -0.0004(19) -0.003(2)
C10 0.023(3) 0.013(3) 0.010(2) -0.0006(19) 0.0000(19) -0.002(2)
C11 0.042(4) 0.034(4) 0.027(3) -0.003(3) 0.003(3) -0.005(3)
C12 0.052(4) 0.014(3) 0.026(3) -0.003(2) -0.001(3) -0.003(3)
C13 0.033(3) 0.012(3) 0.018(3) 0.006(2) 0.006(2) -0.004(2)
C14 0.035(4) 0.035(4) 0.035(3) -0.001(3) 0.008(3) 0.013(3)
C15 0.056(4) 0.053(5) 0.047(4) -0.004(3) 0.017(3) 0.016(4)
C16 0.038(3) 0.032(3) 0.023(3) 0.001(2) 0.002(3) 0.001(3)
C17 0.037(4) 0.064(5) 0.038(4) 0.010(3) -0.006(3) 0.000(3)

loop_
_atom_type_symbol
_atom_type_description
_atom_type_scat_dispersion_real
_atom_type_scat_dispersion_imag
_atom_type_scat_source
C C 0.0033 0.0016 'International Tables Vol C Tables 4.2.6.8 and 6.1.1.4'
H H 0.0000 0.0000 'International Tables Vol C Tables 4.2.6.8 and 6.1.1.4'
N N 0.0061 0.0033 'International Tables Vol C Tables 4.2.6.8 and 6.1.1.4'
O O 0.0106 0.0060 'International Tables Vol C Tables 4.2.6.8 and 6.1.1.4'
P P 0.1023 0.0942 'International Tables Vol C Tables 4.2.6.8 and 6.1.1.4'
Cl Cl 0.1484 0.1585 'International Tables Vol C Tables 4.2.6.8 and 6.1.1.4'

loop_
_geom_angle_atom_site_label_1
_geom_angle_atom_site_label_2
_geom_angle_atom_site_label_3
_geom_angle
O4 P1 O6 111.5(2)
O4 P1 O5 114.7(2)
O6 P1 O5 103.0(2)
O4 P1 C10 112.6(2)
O6 P1 C10 107.5(2)
O5 P1 C10 106.8(2)
C13 O3 C14 117.3(4)
C11 O5 P1 120.7(4)
C12 O6 P1 121.6(3)
C8 N1 C1 112.6(4)
C8 N1 H10 125(4)
C1 N1 H10 122(4)
N3 N2 C7 110.9(4)
N3 N2 H2N 124.5
C7 N2 H2N 124.5
C10 N3 N2 109.2(4)
C2 C1 C6 122.7(5)
C2 C1 N1 127.9(5)
C6 C1 N1 109.4(4)
C1 C2 C3 117.1(5)
C1 C2 H2 123(4)
C3 C2 H2 119(4)
C4 C3 C2 121.6(6)
C4 C3 H3 120(4)
C2 C3 H3 119(4)
C3 C4 C5 120.2(6)
C3 C4 H4 123(4)
C5 C4 H4 117(4)
C6 C5 C4 118.7(5)
C6 C5 H5 120.6
C4 C5 H5 120.6
C5 C6 C1 119.7(5)
C5 C6 C7 131.3(4)
C1 C6 C7 108.9(4)
N2 C7 C6 115.5(4)
N2 C7 C9 100.2(4)
C6 C7 C9 116.4(4)
N2 C7 C8 111.7(4)
C6 C7 C8 101.8(4)
C9 C7 C8 111.7(4)
O1 C8 N1 128.0(4)
O1 C8 C7 124.7(4)
N1 C8 C7 107.4(4)
C13 C9 C10 117.3(4)
C13 C9 C7 112.4(4)
C10 C9 C7 100.2(4)
C13 C9 H9 108.8
C10 C9 H9 108.8
C7 C9 H9 108.8
N3 C10 C9 112.3(4)
N3 C10 P1 119.1(3)
C9 C10 P1 128.5(3)
O5 C11 H11A 107(4)
O5 C11 H11B 106(5)
H11A C11 H11B 111(5)
O5 C11 H11C 107(5)
H11A C11 H11C 107(5)
H11B C11 H11C 119(6)
O6 C12 H12A 109.5
O6 C12 H12B 109.5
H12A C12 H12B 109.5
O6 C12 H12C 109.5
H12A C12 H12C 109.5
H12B C12 H12C 109.5
O2 C13 O3 125.2(5)
O2 C13 C9 125.6(5)
O3 C13 C9 109.1(4)
O3 C14 C15 107.1(5)
O3 C14 H14A 115(4)
C15 C14 H14A 99(4)
O3 C14 H14B 109(4)
C15 C14 H14B 110(4)
H14A C14 H14B 115(5)
C14 C15 H15A 109.5
C14 C15 H15B 109.5
H15A C15 H15B 109.5
C14 C15 H15C 109.5
H15A C15 H15C 109.5
H15B C15 H15C 109.5
Cl1 C16 Cl3 109.7(3)
Cl1 C16 Cl2 111.5(3)
Cl3 C16 Cl2 109.5(3)
Cl1 C16 H16 111(4)
Cl3 C16 H16 109(4)
Cl2 C16 H16 105(4)
Cl6 C17 Cl5 112.3(4)
Cl6 C17 Cl4 112.8(4)
Cl5 C17 Cl4 107.3(4)
Cl6 C17 H17 101(5)
Cl5 C17 H17 110(4)
Cl4 C17 H17 114(4)

loop_
_geom_bond_atom_site_label_1
_geom_bond_atom_site_label_2
_geom_bond_distance
Cl1 C16 1.743(6)
Cl2 C16 1.769(6)
Cl3 C16 1.745(6)
Cl4 C17 1.756(7)
Cl5 C17 1.718(7)
Cl6 C17 1.704(8)
P1 O4 1.467(4)
P1 O6 1.559(4)
P1 O5 1.565(4)
P1 C10 1.792(4)
O1 C8 1.216(6)
O2 C13 1.194(6)
O3 C13 1.334(6)
O3 C14 1.449(6)
O5 C11 1.450(7)
O6 C12 1.460(6)
N1 C8 1.345(6)
N1 C1 1.411(7)
N1 H10 0.80(6)
N2 N3 1.371(5)
N2 C7 1.470(6)
N2 H2N 0.8800
N3 C10 1.290(6)
C1 C2 1.370(8)
C1 C6 1.384(7)
C2 C3 1.393(9)
C2 H2 0.86(6)
C3 C4 1.379(9)
C3 H3 0.91(6)
C4 C5 1.394(8)
C4 H4 0.96(6)
C5 C6 1.382(7)
C5 H5 0.9500
C6 C7 1.515(7)
C7 C9 1.554(6)
C7 C8 1.562(6)
C9 C13 1.508(7)
C9 C10 1.517(6)
C9 H9 1.0000
C11 H11A 0.98(6)
C11 H11B 0.89(6)
C11 H11C 0.91(6)
C12 H12A 0.9800
C12 H12B 0.9800
C12 H12C 0.9800
C14 C15 1.489(9)
C14 H14A 0.98(6)
C14 H14B 0.90(5)
C15 H15A 0.9800
C15 H15B 0.9800
C15 H15C 0.9800
C16 H16 0.94(7)
C17 H17 0.94(7)

loop_
_geom_torsion_atom_site_label_1
_geom_torsion_atom_site_label_2
_geom_torsion_atom_site_label_3
_geom_torsion_atom_site_label_4
_geom_torsion
O4 P1 O5 C11 -37.4(4)
O6 P1 O5 C11 -158.8(4)
C10 P1 O5 C11 88.1(4)
O4 P1 O6 C12 -171.3(4)
O5 P1 O6 C12 -47.8(4)
C10 P1 O6 C12 64.7(4)
C7 N2 N3 C10 -16.8(5)
C8 N1 C1 C2 176.2(5)
C8 N1 C1 C6 -1.9(6)
C6 C1 C2 C3 -0.1(8)
N1 C1 C2 C3 -178.0(5)
C1 C2 C3 C4 0.5(8)
C2 C3 C4 C5 -0.8(9)
C3 C4 C5 C6 0.8(8)
C4 C5 C6 C1 -0.5(7)
C4 C5 C6 C7 176.4(5)
C2 C1 C6 C5 0.1(8)
N1 C1 C6 C5 178.4(4)
C2 C1 C6 C7 -177.4(5)
N1 C1 C6 C7 0.8(5)
N3 N2 C7 C6 -99.8(4)
N3 N2 C7 C9 26.0(5)
N3 N2 C7 C8 144.5(4)
C5 C6 C7 N2 62.0(7)
C1 C6 C7 N2 -120.9(4)
C5 C6 C7 C9 -55.1(7)
C1 C6 C7 C9 122.1(4)
C5 C6 C7 C8 -176.8(5)
C1 C6 C7 C8 0.3(5)
C1 N1 C8 O1 -177.3(5)
C1 N1 C8 C7 2.1(5)
N2 C7 C8 O1 -58.2(6)
C6 C7 C8 O1 178.0(5)
C9 C7 C8 O1 53.1(6)
N2 C7 C8 N1 122.3(4)
C6 C7 C8 N1 -1.4(5)
C9 C7 C8 N1 -126.3(4)
N2 C7 C9 C13 -149.2(4)
C6 C7 C9 C13 -24.0(5)
C8 C7 C9 C13 92.3(5)
N2 C7 C9 C10 -23.8(4)
C6 C7 C9 C10 101.4(4)
C8 C7 C9 C10 -142.3(4)
N2 N3 C10 C9 -1.3(5)
N2 N3 C10 P1 -179.6(3)
C13 C9 C10 N3 138.9(4)
C7 C9 C10 N3 16.9(5)
C13 C9 C10 P1 -43.0(6)
C7 C9 C10 P1 -165.0(4)
O4 P1 C10 N3 160.7(4)
O6 P1 C10 N3 -76.0(4)
O5 P1 C10 N3 34.0(4)
O4 P1 C10 C9 -17.3(5)
O6 P1 C10 C9 106.0(4)
O5 P1 C10 C9 -144.0(4)
C14 O3 C13 O2 -2.1(7)
C14 O3 C13 C9 177.0(5)
C10 C9 C13 O2 2.9(7)
C7 C9 C13 O2 118.3(5)
C10 C9 C13 O3 -176.2(4)
C7 C9 C13 O3 -60.8(5)
C13 O3 C14 C15 -159.4(5)
